data_4134100
loop_
_publ_author_name
'Wei, Zhen-Hong'
'Jiang, Zhen-Tao'
'Zhang, Xiu-Xiu'
'Li, Ming-Li'
'Tang, Yuan-Yuan'
'Chen, Xiao-Gang'
'Cai, Hu'
'Xiong, Ren-Gen'

_publ_section_title
;
 Rational Design of Ceramic-Like Molecular Ferroelectric by
 Quasi-Spherical Theory.
;
_journal_issue 4
_journal_name_full 'Journal of the American Chemical Society'
_journal_page_first 1995
_journal_page_last 2000
_journal_paper_doi 10.1021/jacs.9b11665
_journal_volume 142
_journal_year 2020
_chemical_formula_moiety 'C6 H13 N2, B F4'
_chemical_formula_sum 'C6 H13 B F4 N2'
_chemical_formula_weight 199.99
_space_group_crystal_system orthorhombic
_space_group_IT_number 29
_space_group_name_Hall 'P 2c -2ac'
_space_group_name_H-M_alt 'P c a 21'
_atom_sites_solution_hydrogens difmap
_audit_creation_method SHELXL-2014/7
_cell_angle_alpha 90
_cell_angle_beta 90
_cell_angle_gamma 90
_cell_formula_units_Z 8
_cell_length_a 13.1375(9)
_cell_length_b 7.6331(5)
_cell_length_c 17.7668(11)
_cell_measurement_reflns_used 3067
_cell_measurement_temperature 173(2)
_cell_measurement_theta_max 30.3520
_cell_measurement_theta_min 2.6520
_cell_volume 1781.7(2)
_computing_cell_refinement 'CrysAlisPro 1.171.39.46 (Rigaku OD, 2018)'
_computing_data_collection 'CrysAlisPro 1.171.39.46 (Rigaku OD, 2018)'
_computing_data_reduction 'CrysAlisPro 1.171.39.46 (Rigaku OD, 2018)'
_computing_molecular_graphics 'DIAMOND (Brandenburg & Putz, 2005)'
_computing_publication_material 'SHELXL-2014/7 (Sheldrick, 2014)'
_computing_structure_refinement 'SHELXL-2014/7 (Sheldrick, 2014)'
_computing_structure_solution 'SHELXL-2014/7 (Sheldrick, 2014)'
_diffrn_ambient_temperature 173(2)
_diffrn_measured_fraction_theta_full 0.998
_diffrn_measured_fraction_theta_max 0.998
_diffrn_measurement_device_type 'XtaLAB Synergy R, DW system, HyPix'
_diffrn_measurement_method 'four-circle diffractometer'
_diffrn_radiation_type MoK\a
_diffrn_radiation_wavelength 0.71073
_diffrn_reflns_av_R_equivalents 0.1348
_diffrn_reflns_av_unetI/netI 0.1099
_diffrn_reflns_Laue_measured_fraction_full 0.998
_diffrn_reflns_Laue_measured_fraction_max 0.998
_diffrn_reflns_limit_h_max 13
_diffrn_reflns_limit_h_min -15
_diffrn_reflns_limit_k_max 9
_diffrn_reflns_limit_k_min -8
_diffrn_reflns_limit_l_max 21
_diffrn_reflns_limit_l_min -21
_diffrn_reflns_number 9006
_diffrn_reflns_point_group_measured_fraction_full 0.998
_diffrn_reflns_point_group_measured_fraction_max 0.998
_diffrn_reflns_theta_full 25.242
_diffrn_reflns_theta_max 25.249
_diffrn_reflns_theta_min 2.668
_diffrn_source 'Rotating-anode X-ray tube'
_exptl_absorpt_coefficient_mu 0.148
_exptl_absorpt_correction_T_max 0.971
_exptl_absorpt_correction_T_min 0.969
_exptl_absorpt_correction_type multi-scan
_exptl_absorpt_process_details 'CrysAlisPro 1.171.39.46 (Rigaku OD, 2018)'
_exptl_crystal_colour Colourless
_exptl_crystal_density_diffrn 1.491
_exptl_crystal_description Block
_exptl_crystal_F_000 832
_exptl_crystal_size_max 0.210
_exptl_crystal_size_mid 0.210
_exptl_crystal_size_min 0.200
_refine_diff_density_max 0.899
_refine_diff_density_min -0.364
_refine_diff_density_rms 0.095
_refine_ls_abs_structure_details
;
 Refined as an inversion twin.
;
_refine_ls_abs_structure_Flack 1.1(15)
_refine_ls_extinction_method none
_refine_ls_goodness_of_fit_ref 1.002
_refine_ls_hydrogen_treatment constr
_refine_ls_matrix_type full
_refine_ls_number_parameters 236
_refine_ls_number_reflns 3211
_refine_ls_number_restraints 7
_refine_ls_restrained_S_all 1.002
_refine_ls_R_factor_all 0.1151
_refine_ls_R_factor_gt 0.0985
_refine_ls_shift/su_max 0.000
_refine_ls_shift/su_mean 0.000
_refine_ls_structure_factor_coef Fsqd
_refine_ls_weighting_details 'w=1/[\s^2^(Fo^2^)+(0.2000P)^2^+1.5300P] where P=(Fo^2^+2Fc^2^)/3'
_refine_ls_weighting_scheme calc
_refine_ls_wR_factor_gt 0.2697
_refine_ls_wR_factor_ref 0.2873
_reflns_Friedel_coverage 0.930
_reflns_Friedel_fraction_full 0.998
_reflns_Friedel_fraction_max 0.998
_reflns_number_gt 2422
_reflns_number_total 3211
_reflns_threshold_expression 'I > 2\s(I)'
_cod_data_source_file ja9b11665_si_002.cif
_cod_data_source_block Pca21
_cod_database_code 4134100
_shelx_shelxl_version_number 2014/7
_shelx_space_group_comment
;
The symmetry employed for this shelxl refinement is uniquely defined
by the following loop, which should always be used as a source of
symmetry information in preference to the above space-group names.
They are only intended as comments.
;
_shelx_estimated_absorpt_t_min 0.970
_shelx_estimated_absorpt_t_max 0.971

loop_
_space_group_symop_operation_xyz
'x, y, z'
'-x, -y, z+1/2'
'x+1/2, -y, z'
'-x+1/2, y, z+1/2'

loop_
_atom_site_label
_atom_site_type_symbol
_atom_site_fract_x
_atom_site_fract_y
_atom_site_fract_z
_atom_site_U_iso_or_equiv
_atom_site_adp_type
_atom_site_occupancy
_atom_site_site_symmetry_order
_atom_site_calc_flag
_atom_site_refinement_flags_posn
_atom_site_refinement_flags_adp
B1 B 0.0241(4) 0.9404(8) 0.9986(3) 0.0426(14) Uani 1 1 d . .
B2 B 0.9737(4) 0.5836(7) 1.2508(3) 0.0363(12) Uani 1 1 d . .
F1 F -0.0546(5) 1.0399(8) 0.9810(5) 0.141(2) Uani 1 1 d . .
F2 F -0.0010(3) 0.7808(6) 0.9689(3) 0.0840(14) Uani 1 1 d . .
F3 F 0.0530(12) 0.939(2) 1.0619(3) 0.295(7) Uani 1 1 d . .
F4 F 0.0973(5) 0.9923(9) 0.9493(4) 0.144(2) Uani 1 1 d . U
F5 F 0.9360(2) 0.7486(4) 1.2467(3) 0.0859(16) Uani 1 1 d . .
F6 F 1.0338(3) 0.5423(5) 1.19036(19) 0.0675(10) Uani 1 1 d . .
F7 F 1.0348(3) 0.5678(6) 1.3168(2) 0.0742(12) Uani 1 1 d . .
F8 F 0.8952(2) 0.4646(4) 1.2583(2) 0.0501(8) Uani 1 1 d . .
N1 N 0.7734(2) 0.6289(5) 0.9577(2) 0.0306(9) Uani 1 1 d . .
H1C H 0.7993 0.6921 0.9195 0.037 Uiso 1 1 d R U
N2 N 0.7014(3) 0.6217(5) 1.0762(2) 0.0314(9) Uani 1 1 d . .
N3 N 0.6672(3) 0.8367(5) 1.2032(2) 0.0288(8) Uani 1 1 d . .
H3C H 0.6728 0.7716 1.1612 0.035 Uiso 1 1 d R U
N4 N 0.6528(3) 0.8473(6) 1.3323(2) 0.0389(10) Uani 1 1 d . .
C1 C 0.7698(3) 0.7293(6) 1.0262(2) 0.0333(11) Uani 1 1 d . .
H1A H 0.7407 0.8471 1.0174 0.040 Uiso 1 1 d R U
H1B H 0.8386 0.7420 1.0484 0.040 Uiso 1 1 d R U
C2 C 0.6624(4) 0.5894(8) 0.9454(3) 0.0463(13) Uani 1 1 d . .
H2A H 0.6542 0.4757 0.9192 0.056 Uiso 1 1 d R U
H2B H 0.6302 0.6820 0.9145 0.056 Uiso 1 1 d R U
C3 C 0.6140(3) 0.5835(8) 1.0248(3) 0.0438(13) Uani 1 1 d . .
H3A H 0.5598 0.6727 1.0299 0.053 Uiso 1 1 d R U
H3B H 0.5849 0.4663 1.0350 0.053 Uiso 1 1 d R U
C4 C 0.8330(4) 0.4654(7) 0.9704(3) 0.0447(13) Uani 1 1 d . .
H4A H 0.9033 0.4973 0.9850 0.054 Uiso 1 1 d R U
H4B H 0.8366 0.3974 0.9230 0.054 Uiso 1 1 d R U
C5 C 0.7859(4) 0.3514(7) 1.0322(3) 0.0501(14) Uani 1 1 d . .
H5A H 0.7251 0.2909 1.0121 0.060 Uiso 1 1 d R U
H5B H 0.8357 0.2610 1.0477 0.060 Uiso 1 1 d R U
C6 C 0.7566(4) 0.4602(7) 1.1003(3) 0.0423(12) Uani 1 1 d . .
H6A H 0.7122 0.3903 1.1338 0.051 Uiso 1 1 d R U
H6B H 0.8183 0.4933 1.1289 0.051 Uiso 1 1 d R U
C7 C 0.6953(3) 0.7371(5) 1.2701(2) 0.0293(9) Uani 1 1 d . .
H7A H 0.7702 0.7257 1.2744 0.035 Uiso 1 1 d R U
H7B H 0.6644 0.6188 1.2697 0.035 Uiso 1 1 d R U
C8 C 0.5588(3) 0.8823(6) 1.2190(2) 0.0295(10) Uani 1 1 d . .
H8A H 0.5126 0.7914 1.1985 0.035 Uiso 1 1 d R U
H8B H 0.5411 0.9962 1.1957 0.035 Uiso 1 1 d R U
C9 C 0.5488(4) 0.8924(7) 1.3042(3) 0.0409(12) Uani 1 1 d . .
H9A H 0.5287 1.0117 1.3203 0.049 Uiso 1 1 d R U
H9B H 0.4978 0.8075 1.3229 0.049 Uiso 1 1 d R U
C10 C 0.7322(4) 0.9940(7) 1.1994(3) 0.0412(12) Uani 1 1 d . .
H10A H 0.7154 1.0608 1.1532 0.049 Uiso 1 1 d R U
H10B H 0.8044 0.9576 1.1958 0.049 Uiso 1 1 d R U
C11 C 0.7190(4) 1.1119(6) 1.2667(4) 0.0463(13) Uani 1 1 d . .
H11A H 0.6537 1.1759 1.2624 0.056 Uiso 1 1 d R U
H11B H 0.7746 1.1993 1.2676 0.056 Uiso 1 1 d R U
C12 C 0.7200(4) 1.0067(7) 1.3410(3) 0.0459(13) Uani 1 1 d . .
H12A H 0.7904 0.9695 1.3528 0.055 Uiso 1 1 d R U
H12B H 0.6951 1.0808 1.3829 0.055 Uiso 1 1 d R U

loop_
_atom_site_aniso_label
_atom_site_aniso_U_11
_atom_site_aniso_U_22
_atom_site_aniso_U_33
_atom_site_aniso_U_23
_atom_site_aniso_U_13
_atom_site_aniso_U_12
B1 0.036(2) 0.046(3) 0.045(3) 0.002(3) -0.016(2) -0.010(2)
B2 0.026(2) 0.033(2) 0.050(3) -0.002(2) -0.001(2) 0.0038(18)
F1 0.129(4) 0.122(4) 0.172(6) -0.028(4) -0.007(4) 0.071(3)
F2 0.080(2) 0.063(2) 0.109(3) 0.001(2) -0.002(2) -0.0178(19)
F3 0.471(18) 0.368(16) 0.047(3) -0.043(5) -0.084(5) 0.031(14)
F4 0.134(3) 0.131(4) 0.167(5) -0.020(4) 0.059(3) -0.080(3)
F5 0.0442(16) 0.0353(15) 0.178(4) 0.014(2) 0.022(2) 0.0069(13)
F6 0.0670(19) 0.074(2) 0.0619(19) 0.0188(17) 0.0232(16) 0.0224(17)
F7 0.0544(19) 0.106(3) 0.063(2) -0.022(2) -0.0117(17) -0.002(2)
F8 0.0394(13) 0.0379(13) 0.0731(19) -0.0012(15) -0.0051(15) -0.0072(11)
N1 0.0245(15) 0.0376(19) 0.0296(17) 0.0004(15) 0.0044(15) -0.0007(14)
N2 0.0322(16) 0.0292(18) 0.0328(16) -0.0024(15) 0.0062(15) -0.0038(15)
N3 0.0295(16) 0.0302(17) 0.0267(16) -0.0002(14) 0.0035(14) 0.0034(14)
N4 0.043(2) 0.041(2) 0.0326(18) 0.0017(17) -0.0050(17) 0.0061(16)
C1 0.035(2) 0.034(2) 0.031(2) 0.0059(18) 0.0044(18) -0.0080(17)
C2 0.037(2) 0.061(3) 0.041(2) -0.005(2) -0.010(2) -0.013(2)
C3 0.0227(18) 0.055(3) 0.054(3) 0.000(2) 0.006(2) -0.0042(19)
C4 0.045(2) 0.037(2) 0.052(3) 0.002(2) 0.017(2) 0.009(2)
C5 0.050(3) 0.033(2) 0.068(3) 0.002(2) 0.019(3) 0.006(2)
C6 0.044(2) 0.049(3) 0.034(2) 0.015(2) 0.009(2) 0.006(2)
C7 0.0288(17) 0.0283(19) 0.0307(18) -0.0010(18) -0.0009(18) 0.0043(15)
C8 0.0256(17) 0.033(2) 0.0300(19) -0.0018(17) -0.0041(17) 0.0064(16)
C9 0.031(2) 0.051(3) 0.041(2) 0.001(2) 0.0046(19) 0.004(2)
C10 0.039(2) 0.041(2) 0.044(2) 0.007(2) 0.009(2) -0.001(2)
C11 0.054(3) 0.0220(19) 0.063(3) -0.002(2) -0.005(3) -0.0068(19)
C12 0.054(3) 0.040(3) 0.044(3) -0.008(2) -0.007(2) -0.007(2)

loop_
_atom_type_symbol
_atom_type_description
_atom_type_scat_dispersion_real
_atom_type_scat_dispersion_imag
_atom_type_scat_source
C C 0.0033 0.0016 'International Tables Vol C Tables 4.2.6.8 and 6.1.1.4'
H H 0.0000 0.0000 'International Tables Vol C Tables 4.2.6.8 and 6.1.1.4'
B B 0.0013 0.0007 'International Tables Vol C Tables 4.2.6.8 and 6.1.1.4'
N N 0.0061 0.0033 'International Tables Vol C Tables 4.2.6.8 and 6.1.1.4'
F F 0.0171 0.0103 'International Tables Vol C Tables 4.2.6.8 and 6.1.1.4'

loop_
_geom_angle_atom_site_label_1
_geom_angle_atom_site_label_2
_geom_angle_atom_site_label_3
_geom_angle
F3 B1 F1 118.7(10)
F3 B1 F4 112.7(9)
F1 B1 F4 103.5(6)
F3 B1 F2 115.9(9)
F1 B1 F2 103.4(5)
F4 B1 F2 100.4(5)
F5 B2 F6 112.4(5)
F5 B2 F8 110.1(4)
F6 B2 F8 110.7(4)
F5 B2 F7 109.3(5)
F6 B2 F7 107.5(4)
F8 B2 F7 106.6(4)
C1 N1 C4 109.5(4)
C1 N1 C2 101.4(3)
C4 N1 C2 111.3(4)
C6 N2 C3 112.8(4)
C6 N2 C1 109.2(3)
C3 N2 C1 101.8(3)
C7 N3 C10 108.4(3)
C7 N3 C8 102.2(3)
C10 N3 C8 111.8(3)
C9 N4 C7 102.9(3)
C9 N4 C12 112.5(4)
C7 N4 C12 108.0(4)
N1 C1 N2 103.2(3)
N1 C2 C3 105.8(4)
N2 C3 C2 103.6(3)
N1 C4 C5 111.9(4)
C6 C5 C4 111.3(4)
N2 C6 C5 110.3(4)
N3 C7 N4 102.4(3)
N3 C8 C9 106.3(3)
N4 C9 C8 104.0(4)
N3 C10 C11 112.5(4)
C10 C11 C12 111.5(4)
N4 C12 C11 109.0(4)

loop_
_geom_bond_atom_site_label_1
_geom_bond_atom_site_label_2
_geom_bond_distance
B1 F3 1.187(9)
B1 F1 1.321(9)
B1 F4 1.361(9)
B1 F2 1.369(8)
B2 F5 1.355(6)
B2 F6 1.370(7)
B2 F8 1.381(6)
B2 F7 1.425(7)
N1 C1 1.439(6)
N1 C4 1.491(6)
N1 C2 1.504(6)
N2 C6 1.493(6)
N2 C3 1.496(6)
N2 C1 1.507(6)
N3 C7 1.458(5)
N3 C10 1.475(6)
N3 C8 1.493(5)
N4 C9 1.495(6)
N4 C7 1.498(6)
N4 C12 1.512(7)
C2 C3 1.548(7)
C4 C5 1.531(8)
C5 C6 1.517(8)
C8 C9 1.523(6)
C10 C11 1.506(8)
C11 C12 1.546(8)

loop_
_geom_torsion_atom_site_label_1
_geom_torsion_atom_site_label_2
_geom_torsion_atom_site_label_3
_geom_torsion_atom_site_label_4
_geom_torsion
C4 N1 C1 N2 -70.4(4)
C2 N1 C1 N2 47.4(4)
C6 N2 C1 N1 71.8(4)
C3 N2 C1 N1 -47.7(4)
C1 N1 C2 C3 -29.3(5)
C4 N1 C2 C3 87.1(5)
C6 N2 C3 C2 -89.6(5)
C1 N2 C3 C2 27.2(5)
N1 C2 C3 N2 0.4(5)
C1 N1 C4 C5 59.7(5)
C2 N1 C4 C5 -51.7(5)
N1 C4 C5 C6 -45.5(6)
C3 N2 C6 C5 52.0(5)
C1 N2 C6 C5 -60.4(5)
C4 C5 C6 N2 46.2(6)
C10 N3 C7 N4 72.8(4)
C8 N3 C7 N4 -45.4(4)
C9 N4 C7 N3 45.1(4)
C12 N4 C7 N3 -74.1(4)
C7 N3 C8 C9 28.9(4)
C10 N3 C8 C9 -86.8(5)
C7 N4 C9 C8 -26.1(5)
C12 N4 C9 C8 90.0(5)
N3 C8 C9 N4 -1.3(5)
C7 N3 C10 C11 -60.9(5)
C8 N3 C10 C11 50.9(5)
N3 C10 C11 C12 46.0(6)
C9 N4 C12 C11 -52.0(5)
C7 N4 C12 C11 60.9(5)
C10 C11 C12 N4 -45.8(6)
